data_7008712
loop_
_publ_author_name
'Bedford, Robin B.'
'Betham, Michael'
'Blake, Michael E.'
'Frost, Robert M.'
'Horton, Peter N.'
'Hursthouse, Michael B.'
'L\'opez-Nicol\'as, Rosa-Mar\'ia'

_publ_section_title
;
 N-Heterocyclic carbene adducts of orthopalladated triarylphosphite
 complexes.
;
_journal_issue 16
_journal_name_full 'Dalton transactions (Cambridge, England : 2003)'
_journal_page_first 2774
_journal_page_last 2779
_journal_paper_doi 10.1039/b506286a
_journal_year 2005
_chemical_formula_moiety 'C69 H100 Cl N2 O3 P Pd'
_chemical_formula_sum 'C69 H100 Cl N2 O3 P Pd'
_chemical_formula_weight 1178.33
_space_group_IT_number 92
_symmetry_cell_setting tetragonal
_symmetry_space_group_name_Hall 'P 4abw 2nw'
_symmetry_space_group_name_H-M 'P 41 21 2'
_atom_sites_solution_hydrogens geom
_atom_sites_solution_primary direct
_atom_sites_solution_secondary difmap
_audit_creation_method SHELXL-97
_cell_angle_alpha 90.00
_cell_angle_beta 90.00
_cell_angle_gamma 90.00
_cell_formula_units_Z 8
_cell_length_a 21.0783(16)
_cell_length_b 21.0783(16)
_cell_length_c 29.741(3)
_cell_measurement_reflns_used 15462
_cell_measurement_temperature 120(2)
_cell_measurement_theta_max 27.485
_cell_measurement_theta_min 2.910
_cell_volume 13213.8(19)
_computing_cell_refinement 'DENZO (Otwinowski & Minor, 1997) & COLLECT (Hooft, R.W.W., 1998)'
_computing_data_collection 'COLLECT (Hooft, R.W.W., 1998)'
_computing_data_reduction 'DENZO (Otwinowski & Minor, 1997) & COLLECT (Hooft, R.W.W., 1998)'
_computing_molecular_graphics 'ORTEP3 for Windows (Farrugia, 1997)'
_computing_structure_refinement 'SHELXL-97 (Sheldrick, 1997b)'
_computing_structure_solution 'SHELXS-97 (Sheldrick, 1997a)'
_diffrn_ambient_temperature 120(2)
_diffrn_detector_area_resol_mean 9.091
_diffrn_measured_fraction_theta_full 0.997
_diffrn_measured_fraction_theta_max 0.997
_diffrn_measurement_device_type 'BrukerNonius 95mm CCD camera on \k-goniostat'
_diffrn_measurement_method '\f & \w scans'
_diffrn_radiation_monochromator graphite
_diffrn_radiation_source 'Bruker-Nonius FR591 rotating anode'
_diffrn_radiation_type MoK\a
_diffrn_radiation_wavelength 0.71073
_diffrn_reflns_av_R_equivalents 0.1204
_diffrn_reflns_av_sigmaI/netI 0.1062
_diffrn_reflns_limit_h_max 27
_diffrn_reflns_limit_h_min -27
_diffrn_reflns_limit_k_max 25
_diffrn_reflns_limit_k_min -27
_diffrn_reflns_limit_l_max 38
_diffrn_reflns_limit_l_min -31
_diffrn_reflns_number 91295
_diffrn_reflns_theta_full 27.48
_diffrn_reflns_theta_max 27.48
_diffrn_reflns_theta_min 2.98
_exptl_absorpt_coefficient_mu 0.390
_exptl_absorpt_correction_T_max 0.9770
_exptl_absorpt_correction_T_min 0.9122
_exptl_absorpt_correction_type multi-scan
_exptl_absorpt_process_details 'SADABS V2.10 (Sheldrick, G.M., 2003)'
_exptl_crystal_colour Colourless
_exptl_crystal_density_diffrn 1.185
_exptl_crystal_density_method 'not measured'
_exptl_crystal_description 'Cut Shard'
_exptl_crystal_F_000 5040
_exptl_crystal_size_max 0.24
_exptl_crystal_size_mid 0.22
_exptl_crystal_size_min 0.06
_refine_diff_density_max 0.539
_refine_diff_density_min -0.584
_refine_diff_density_rms 0.067
_refine_ls_abs_structure_details 'Flack H D (1983), Acta Cryst. A39, 876-881'
_refine_ls_abs_structure_Flack -0.012(16)
_refine_ls_extinction_method none
_refine_ls_goodness_of_fit_ref 1.033
_refine_ls_hydrogen_treatment constr
_refine_ls_matrix_type full
_refine_ls_number_parameters 760
_refine_ls_number_reflns 15144
_refine_ls_number_restraints 25
_refine_ls_restrained_S_all 1.033
_refine_ls_R_factor_all 0.0864
_refine_ls_R_factor_gt 0.0531
_refine_ls_shift/su_max 0.001
_refine_ls_shift/su_mean 0.000
_refine_ls_structure_factor_coef Fsqd
_refine_ls_weighting_details 'calc w=1/[\s^2^(Fo^2^)+(0.0178P)^2^+4.9833P] where P=(Fo^2^+2Fc^2^)/3'
_refine_ls_weighting_scheme calc
_refine_ls_wR_factor_gt 0.0683
_refine_ls_wR_factor_ref 0.0750
_reflns_number_gt 11568
_reflns_number_total 15144
_reflns_threshold_expression >2sigma(I)
_cod_data_source_file b506286a.txt
_cod_data_source_block 2005src0244
_cod_original_cell_volume 13214(2)
_cod_original_sg_symbol_H-M P4(1)2(1)2
_cod_database_code 7008712

loop_
_symmetry_equiv_pos_as_xyz
'x, y, z'
'-x, -y, z+1/2'
'-y+1/2, x+1/2, z+1/4'
'y+1/2, -x+1/2, z+3/4'
'-x+1/2, y+1/2, -z+1/4'
'x+1/2, -y+1/2, -z+3/4'
'y, x, -z'
'-y, -x, -z+1/2'

loop_
_atom_site_label
_atom_site_type_symbol
_atom_site_fract_x
_atom_site_fract_y
_atom_site_fract_z
_atom_site_U_iso_or_equiv
_atom_site_adp_type
_atom_site_occupancy
_atom_site_symmetry_multiplicity
_atom_site_calc_flag
_atom_site_refinement_flags
_atom_site_disorder_assembly
_atom_site_disorder_group
Cl1 Cl 0.65650(4) 0.07535(4) -0.00522(3) 0.02558(19) Uani 1 1 d . . .
Pd1 Pd 0.624689(11) 0.171855(11) 0.029545(8) 0.01830(6) Uani 1 1 d . . .
C1 C 0.61291(14) 0.31181(14) 0.02397(11) 0.0229(8) Uani 1 1 d . . .
C2 C 0.58923(15) 0.25913(14) 0.04612(10) 0.0201(7) Uani 1 1 d . . .
C3 C 0.53762(15) 0.26966(15) 0.07439(10) 0.0219(7) Uani 1 1 d . . .
H3 H 0.5202 0.2347 0.0903 0.026 Uiso 1 1 calc R . .
C4 C 0.51054(15) 0.32949(16) 0.08024(11) 0.0274(8) Uani 1 1 d . . .
C5 C 0.54009(16) 0.38013(17) 0.05982(12) 0.0319(9) Uani 1 1 d . . .
H5 H 0.5239 0.4215 0.0654 0.038 Uiso 1 1 calc R . .
C6 C 0.59215(15) 0.37414(16) 0.03161(12) 0.0317(8) Uani 1 1 d . . .
C7 C 0.44930(15) 0.33999(16) 0.10751(11) 0.0298(8) Uani 1 1 d . . .
C8 C 0.42320(16) 0.27878(17) 0.12825(12) 0.0358(9) Uani 1 1 d . . .
H8A H 0.4551 0.2603 0.1483 0.054 Uiso 1 1 calc R . .
H8B H 0.4131 0.2485 0.1043 0.054 Uiso 1 1 calc R . .
H8C H 0.3847 0.2884 0.1454 0.054 Uiso 1 1 calc R . .
C9 C 0.39794(16) 0.36827(17) 0.07629(13) 0.0425(10) Uani 1 1 d . . .
H9A H 0.3591 0.3758 0.0936 0.064 Uiso 1 1 calc R . .
H9B H 0.3890 0.3385 0.0518 0.064 Uiso 1 1 calc R . .
H9C H 0.4131 0.4085 0.0637 0.064 Uiso 1 1 calc R . .
C10 C 0.46139(17) 0.38671(18) 0.14598(13) 0.0436(11) Uani 1 1 d . . .
H10A H 0.4958 0.3707 0.1650 0.065 Uiso 1 1 calc R . .
H10B H 0.4227 0.3912 0.1640 0.065 Uiso 1 1 calc R . .
H10C H 0.4733 0.4281 0.1336 0.065 Uiso 1 1 calc R . .
C11 C 0.6236(2) 0.43186(17) 0.00866(14) 0.0488(11) Uani 1 1 d . . .
C12 C 0.6012(3) 0.49433(18) 0.03156(19) 0.0856(18) Uani 1 1 d . . .
H12A H 0.6087 0.4917 0.0640 0.128 Uiso 1 1 calc R . .
H12B H 0.5558 0.5005 0.0259 0.128 Uiso 1 1 calc R . .
H12C H 0.6249 0.5302 0.0191 0.128 Uiso 1 1 calc R . .
C13 C 0.60457(19) 0.4319(2) -0.04054(15) 0.0642(15) Uani 1 1 d . . .
H13A H 0.6285 0.4648 -0.0565 0.096 Uiso 1 1 calc R . .
H13B H 0.5590 0.4406 -0.0431 0.096 Uiso 1 1 calc R . .
H13C H 0.6139 0.3904 -0.0538 0.096 Uiso 1 1 calc R . .
C14 C 0.69562(19) 0.43112(18) 0.01411(15) 0.0570(13) Uani 1 1 d . . .
H14A H 0.7133 0.3951 -0.0025 0.086 Uiso 1 1 calc R . .
H14B H 0.7064 0.4271 0.0460 0.086 Uiso 1 1 calc R . .
H14C H 0.7134 0.4707 0.0023 0.086 Uiso 1 1 calc R . .
C21 C 0.65689(14) 0.22907(14) -0.09589(10) 0.0210(8) Uani 1 1 d . . .
C22 C 0.60424(15) 0.19126(15) -0.09210(10) 0.0248(8) Uani 1 1 d . . .
H22 H 0.6019 0.1607 -0.0687 0.030 Uiso 1 1 calc R . .
C23 C 0.55467(15) 0.19743(15) -0.12211(11) 0.0238(8) Uani 1 1 d . . .
H23 H 0.5183 0.1711 -0.1193 0.029 Uiso 1 1 calc R . .
C24 C 0.55774(15) 0.24185(15) -0.15627(10) 0.0228(7) Uani 1 1 d . . .
C25 C 0.61376(15) 0.27643(15) -0.16037(11) 0.0228(8) Uani 1 1 d . . .
H25 H 0.6171 0.3053 -0.1848 0.027 Uiso 1 1 calc R . .
C26 C 0.66509(15) 0.27180(14) -0.13133(10) 0.0207(7) Uani 1 1 d . . .
C27 C 0.50336(15) 0.25364(16) -0.18893(11) 0.0265(8) Uani 1 1 d D . .
C28 C 0.52225(18) 0.2365(2) -0.23656(11) 0.0463(11) Uani 1 1 d D . .
H28A H 0.5316 0.1911 -0.2382 0.069 Uiso 1 1 calc R . .
H28B H 0.5600 0.2608 -0.2452 0.069 Uiso 1 1 calc R . .
H28C H 0.4873 0.2467 -0.2571 0.069 Uiso 1 1 calc R . .
C29 C 0.4846(2) 0.32391(19) -0.18688(15) 0.0645(14) Uani 1 1 d D . .
H29A H 0.4468 0.3309 -0.2054 0.097 Uiso 1 1 calc R . .
H29B H 0.5196 0.3500 -0.1983 0.097 Uiso 1 1 calc R . .
H29C H 0.4755 0.3357 -0.1557 0.097 Uiso 1 1 calc R . .
C30 C 0.44401(17) 0.2156(2) -0.17702(13) 0.0586(13) Uani 1 1 d D . .
H30A H 0.4098 0.2263 -0.1980 0.088 Uiso 1 1 calc R . .
H30B H 0.4308 0.2258 -0.1463 0.088 Uiso 1 1 calc R . .
H30C H 0.4534 0.1701 -0.1791 0.088 Uiso 1 1 calc R . .
C31 C 0.72741(15) 0.30840(15) -0.13956(11) 0.0267(8) Uani 1 1 d . . .
C32 C 0.72363(17) 0.34857(17) -0.18230(12) 0.0376(10) Uani 1 1 d . . .
H32A H 0.7634 0.3720 -0.1862 0.056 Uiso 1 1 calc R . .
H32B H 0.6883 0.3786 -0.1798 0.056 Uiso 1 1 calc R . .
H32C H 0.7168 0.3208 -0.2083 0.056 Uiso 1 1 calc R . .
C33 C 0.78203(15) 0.26150(16) -0.14503(12) 0.0336(9) Uani 1 1 d . . .
H33A H 0.8211 0.2847 -0.1520 0.050 Uiso 1 1 calc R . .
H33B H 0.7723 0.2320 -0.1695 0.050 Uiso 1 1 calc R . .
H33C H 0.7877 0.2377 -0.1170 0.050 Uiso 1 1 calc R . .
C34 C 0.74338(17) 0.35383(16) -0.10078(12) 0.0412(10) Uani 1 1 d . . .
H34A H 0.7469 0.3297 -0.0727 0.062 Uiso 1 1 calc R . .
H34B H 0.7097 0.3856 -0.0979 0.062 Uiso 1 1 calc R . .
H34C H 0.7838 0.3751 -0.1070 0.062 Uiso 1 1 calc R . .
C41 C 0.80318(14) 0.20373(14) 0.02082(10) 0.0205(8) Uani 1 1 d . A .
C42 C 0.80499(15) 0.14439(15) 0.00200(11) 0.0258(8) Uani 1 1 d . . .
H42 H 0.7757 0.1332 -0.0209 0.031 Uiso 1 1 calc R . .
C43 C 0.84953(15) 0.10103(15) 0.01642(11) 0.0281(9) Uani 1 1 d . A .
H43 H 0.8507 0.0600 0.0033 0.034 Uiso 1 1 calc R . .
C44 C 0.89251(15) 0.11661(16) 0.04987(11) 0.0259(8) Uani 1 1 d D . .
C45 C 0.88974(14) 0.17753(16) 0.06705(11) 0.0276(8) Uani 1 1 d . A .
H45 H 0.9195 0.1888 0.0896 0.033 Uiso 1 1 calc R . .
C46 C 0.84652(14) 0.22334(16) 0.05361(11) 0.0241(8) Uani 1 1 d . . .
C47 C 0.9429(7) 0.0702(7) 0.0675(5) 0.0356(11) Uani 0.422(16) 1 d PDU A 1
C48 C 0.9650(10) 0.0849(6) 0.1155(4) 0.063(6) Uani 0.422(16) 1 d PD A 1
H48A H 0.9930 0.0509 0.1260 0.095 Uiso 0.422(16) 1 calc PR A 1
H48B H 0.9280 0.0879 0.1354 0.095 Uiso 0.422(16) 1 calc PR A 1
H48C H 0.9880 0.1252 0.1157 0.095 Uiso 0.422(16) 1 calc PR A 1
C49 C 0.9162(7) 0.0023(6) 0.0676(7) 0.051(5) Uani 0.422(16) 1 d PD A 1
H49A H 0.9064 -0.0106 0.0367 0.076 Uiso 0.422(16) 1 calc PR A 1
H49B H 0.8775 0.0008 0.0858 0.076 Uiso 0.422(16) 1 calc PR A 1
H49C H 0.9478 -0.0267 0.0803 0.076 Uiso 0.422(16) 1 calc PR A 1
C50 C 0.9992(6) 0.0724(8) 0.0354(6) 0.057(5) Uani 0.422(16) 1 d PD A 1
H50A H 1.0315 0.0420 0.0453 0.085 Uiso 0.422(16) 1 calc PR A 1
H50B H 1.0173 0.1152 0.0352 0.085 Uiso 0.422(16) 1 calc PR A 1
H50C H 0.9850 0.0612 0.0050 0.085 Uiso 0.422(16) 1 calc PR A 1
C147 C 0.9399(5) 0.0675(6) 0.0669(4) 0.0356(10) Uani 0.578(16) 1 d PDU A 2
C148 C 0.9264(5) 0.0564(6) 0.1168(3) 0.055(3) Uani 0.578(16) 1 d PD A 2
H14D H 0.9580 0.0272 0.1292 0.082 Uiso 0.578(16) 1 calc PR A 2
H14E H 0.8839 0.0380 0.1203 0.082 Uiso 0.578(16) 1 calc PR A 2
H14F H 0.9284 0.0969 0.1329 0.082 Uiso 0.578(16) 1 calc PR A 2
C149 C 0.9330(8) 0.0037(6) 0.0426(5) 0.089(5) Uani 0.578(16) 1 d PD A 2
H14G H 0.9421 0.0093 0.0105 0.134 Uiso 0.578(16) 1 calc PR A 2
H14H H 0.8896 -0.0121 0.0463 0.134 Uiso 0.578(16) 1 calc PR A 2
H14I H 0.9629 -0.0269 0.0555 0.134 Uiso 0.578(16) 1 calc PR A 2
C150 C 1.0072(4) 0.0932(6) 0.0632(5) 0.069(4) Uani 0.578(16) 1 d PD A 2
H15A H 1.0197 0.0949 0.0315 0.104 Uiso 0.578(16) 1 calc PR A 2
H15B H 1.0363 0.0652 0.0796 0.104 Uiso 0.578(16) 1 calc PR A 2
H15C H 1.0089 0.1359 0.0762 0.104 Uiso 0.578(16) 1 calc PR A 2
C51 C 0.84590(15) 0.29054(15) 0.07351(11) 0.0287(8) Uani 1 1 d . A .
C52 C 0.85794(15) 0.33927(14) 0.03637(12) 0.0347(9) Uani 1 1 d . . .
H52A H 0.9004 0.3327 0.0238 0.052 Uiso 1 1 calc R A .
H52B H 0.8550 0.3821 0.0489 0.052 Uiso 1 1 calc R . .
H52C H 0.8261 0.3342 0.0126 0.052 Uiso 1 1 calc R . .
C53 C 0.78265(16) 0.30319(16) 0.09712(12) 0.0340(9) Uani 1 1 d . . .
H53A H 0.7485 0.3043 0.0748 0.051 Uiso 1 1 calc R A .
H53B H 0.7847 0.3441 0.1128 0.051 Uiso 1 1 calc R . .
H53C H 0.7743 0.2694 0.1189 0.051 Uiso 1 1 calc R . .
C54 C 0.89886(18) 0.29802(18) 0.10863(14) 0.0517(12) Uani 1 1 d . . .
H54A H 0.8911 0.2690 0.1338 0.078 Uiso 1 1 calc R A .
H54B H 0.8993 0.3418 0.1197 0.078 Uiso 1 1 calc R . .
H54C H 0.9399 0.2881 0.0948 0.078 Uiso 1 1 calc R . .
O1 O 0.65993(10) 0.30312(9) -0.00924(7) 0.0239(5) Uani 1 1 d . . .
O21 O 0.70485(10) 0.22462(10) -0.06289(7) 0.0225(5) Uani 1 1 d . . .
O41 O 0.75785(9) 0.24775(9) 0.00665(7) 0.0229(5) Uani 1 1 d . . .
P1 P 0.68817(4) 0.23300(4) -0.01084(3) 0.02039(19) Uani 1 1 d . A .
C61 C 0.56778(14) 0.13039(14) 0.07764(10) 0.0178(7) Uani 1 1 d . . .
C62 C 0.47772(15) 0.09226(16) 0.11549(10) 0.0254(8) Uani 1 1 d . . .
H62A H 0.4678 0.0467 0.1195 0.030 Uiso 1 1 calc R . .
H62B H 0.4380 0.1171 0.1173 0.030 Uiso 1 1 calc R . .
C63 C 0.52599(14) 0.11487(16) 0.15008(11) 0.0262(8) Uani 1 1 d . . .
H63A H 0.5088 0.1503 0.1683 0.031 Uiso 1 1 calc R . .
H63B H 0.5388 0.0799 0.1704 0.031 Uiso 1 1 calc R . .
C64 C 0.48553(14) 0.07871(15) 0.03066(11) 0.0223(7) Uani 1 1 d . . .
C65 C 0.45131(14) 0.11772(16) 0.00154(11) 0.0235(8) Uani 1 1 d . . .
C66 C 0.42897(15) 0.09082(16) -0.03834(11) 0.0299(9) Uani 1 1 d . . .
H66 H 0.4073 0.1169 -0.0594 0.036 Uiso 1 1 calc R . .
C67 C 0.43748(16) 0.02779(17) -0.04792(11) 0.0319(9) Uani 1 1 d . . .
H67 H 0.4218 0.0106 -0.0753 0.038 Uiso 1 1 calc R . .
C68 C 0.46883(16) -0.01035(17) -0.01775(11) 0.0309(8) Uani 1 1 d . . .
H68 H 0.4735 -0.0542 -0.0243 0.037 Uiso 1 1 calc R . .
C69 C 0.49382(14) 0.01349(15) 0.02193(11) 0.0243(8) Uani 1 1 d . . .
C70 C 0.43368(14) 0.18555(15) 0.01234(11) 0.0255(8) Uani 1 1 d . . .
H70 H 0.4564 0.1975 0.0406 0.031 Uiso 1 1 calc R . .
C71 C 0.45328(16) 0.23257(16) -0.02384(12) 0.0356(9) Uani 1 1 d . . .
H71A H 0.4990 0.2290 -0.0292 0.053 Uiso 1 1 calc R . .
H71B H 0.4432 0.2757 -0.0139 0.053 Uiso 1 1 calc R . .
H71C H 0.4302 0.2233 -0.0517 0.053 Uiso 1 1 calc R . .
C72 C 0.36208(15) 0.18962(16) 0.02193(12) 0.0370(9) Uani 1 1 d . . .
H72A H 0.3506 0.2336 0.0288 0.056 Uiso 1 1 calc R . .
H72B H 0.3516 0.1625 0.0477 0.056 Uiso 1 1 calc R . .
H72C H 0.3384 0.1753 -0.0045 0.056 Uiso 1 1 calc R . .
C73 C 0.52613(16) -0.03231(16) 0.05374(11) 0.0279(8) Uani 1 1 d . . .
H73 H 0.5450 -0.0074 0.0790 0.034 Uiso 1 1 calc R . .
C74 C 0.57929(16) -0.06945(16) 0.03058(13) 0.0374(9) Uani 1 1 d . . .
H74A H 0.5612 -0.0964 0.0070 0.056 Uiso 1 1 calc R . .
H74B H 0.6011 -0.0961 0.0527 0.056 Uiso 1 1 calc R . .
H74C H 0.6096 -0.0397 0.0172 0.056 Uiso 1 1 calc R . .
C75 C 0.47790(18) -0.07908(17) 0.07341(12) 0.0399(9) Uani 1 1 d . . .
H75A H 0.4450 -0.0556 0.0897 0.060 Uiso 1 1 calc R . .
H75B H 0.4995 -0.1081 0.0941 0.060 Uiso 1 1 calc R . .
H75C H 0.4584 -0.1035 0.0490 0.060 Uiso 1 1 calc R . .
C76 C 0.64171(14) 0.14619(15) 0.14169(10) 0.0212(7) Uani 1 1 d . . .
C77 C 0.68834(16) 0.09906(16) 0.13601(11) 0.0258(8) Uani 1 1 d . . .
C78 C 0.74624(17) 0.10803(17) 0.15788(13) 0.0358(9) Uani 1 1 d . . .
H78 H 0.7790 0.0776 0.1538 0.043 Uiso 1 1 calc R . .
C79 C 0.75732(18) 0.15944(18) 0.18503(13) 0.0438(11) Uani 1 1 d . . .
H79 H 0.7969 0.1640 0.1999 0.053 Uiso 1 1 calc R . .
C80 C 0.71102(17) 0.20392(17) 0.19050(12) 0.0360(10) Uani 1 1 d . . .
H80 H 0.7191 0.2391 0.2096 0.043 Uiso 1 1 calc R . .
C81 C 0.65205(16) 0.19973(16) 0.16904(11) 0.0261(8) Uani 1 1 d . . .
C82 C 0.67644(16) 0.03771(14) 0.11113(11) 0.0229(7) Uani 1 1 d . . .
H82 H 0.6447 0.0463 0.0869 0.028 Uiso 1 1 calc R . .
C83 C 0.64776(17) -0.01069(16) 0.14328(12) 0.0361(9) Uani 1 1 d . . .
H83A H 0.6769 -0.0178 0.1684 0.054 Uiso 1 1 calc R . .
H83B H 0.6407 -0.0507 0.1273 0.054 Uiso 1 1 calc R . .
H83C H 0.6073 0.0054 0.1548 0.054 Uiso 1 1 calc R . .
C84 C 0.73620(16) 0.00939(18) 0.08906(12) 0.0397(10) Uani 1 1 d . . .
H84A H 0.7580 0.0423 0.0717 0.059 Uiso 1 1 calc R . .
H84B H 0.7239 -0.0254 0.0690 0.059 Uiso 1 1 calc R . .
H84C H 0.7647 -0.0068 0.1124 0.059 Uiso 1 1 calc R . .
C85 C 0.60508(16) 0.25258(15) 0.17624(11) 0.0270(8) Uani 1 1 d . . .
H85 H 0.5674 0.2438 0.1568 0.032 Uiso 1 1 calc R . .
C86 C 0.58209(17) 0.25504(17) 0.22507(12) 0.0401(10) Uani 1 1 d . . .
H86A H 0.5633 0.2141 0.2332 0.060 Uiso 1 1 calc R . .
H86B H 0.5502 0.2886 0.2283 0.060 Uiso 1 1 calc R . .
H86C H 0.6181 0.2640 0.2449 0.060 Uiso 1 1 calc R . .
C87 C 0.63273(16) 0.31676(15) 0.16173(12) 0.0339(9) Uani 1 1 d . . .
H87A H 0.6703 0.3263 0.1799 0.051 Uiso 1 1 calc R . .
H87B H 0.6009 0.3500 0.1661 0.051 Uiso 1 1 calc R . .
H87C H 0.6446 0.3149 0.1299 0.051 Uiso 1 1 calc R . .
N61 N 0.51102(12) 0.10368(12) 0.07235(8) 0.0199(6) Uani 1 1 d . . .
N62 N 0.57995(11) 0.13616(12) 0.12189(8) 0.0182(6) Uani 1 1 d . . .

loop_
_atom_site_aniso_label
_atom_site_aniso_U_11
_atom_site_aniso_U_22
_atom_site_aniso_U_33
_atom_site_aniso_U_23
_atom_site_aniso_U_13
_atom_site_aniso_U_12
Cl1 0.0325(5) 0.0196(4) 0.0246(5) -0.0007(4) 0.0025(4) -0.0001(3)
Pd1 0.01969(13) 0.01740(12) 0.01781(11) 0.00089(11) -0.00032(11) -0.00059(11)
C1 0.0185(17) 0.0260(18) 0.0241(19) 0.0035(15) -0.0015(15) 0.0012(14)
C2 0.0231(18) 0.0162(16) 0.0210(19) -0.0017(14) -0.0062(15) 0.0006(14)
C3 0.0242(19) 0.0202(18) 0.0213(19) -0.0005(15) -0.0053(15) -0.0012(15)
C4 0.0272(18) 0.0264(18) 0.029(2) -0.0018(17) -0.0052(15) 0.0051(17)
C5 0.033(2) 0.0211(19) 0.041(2) -0.0053(18) -0.0007(18) 0.0037(17)
C6 0.0336(19) 0.0205(17) 0.041(2) 0.0029(19) 0.0010(18) 0.0022(16)
C7 0.0266(19) 0.027(2) 0.036(2) -0.0078(17) -0.0039(17) 0.0078(16)
C8 0.027(2) 0.039(2) 0.041(2) -0.0115(19) 0.0071(18) 0.0051(18)
C9 0.033(2) 0.039(2) 0.055(3) -0.002(2) 0.0017(19) 0.0106(19)
C10 0.034(2) 0.045(3) 0.053(3) -0.016(2) 0.0046(19) 0.0034(19)
C11 0.057(3) 0.026(2) 0.064(3) 0.016(2) 0.008(3) 0.011(2)
C12 0.110(4) 0.022(2) 0.125(5) 0.017(3) 0.047(4) 0.005(3)
C13 0.041(3) 0.067(3) 0.085(4) 0.050(3) 0.014(2) 0.017(2)
C14 0.061(3) 0.030(2) 0.081(4) 0.004(2) 0.012(3) -0.014(2)
C21 0.0224(18) 0.0221(17) 0.0185(18) 0.0002(14) -0.0032(15) -0.0007(15)
C22 0.0289(19) 0.0279(19) 0.0176(18) 0.0052(15) -0.0012(15) -0.0037(14)
C23 0.0204(18) 0.0285(19) 0.023(2) 0.0004(16) 0.0002(15) -0.0059(15)
C24 0.0221(18) 0.027(2) 0.0188(18) -0.0022(16) 0.0043(15) 0.0053(15)
C25 0.0240(19) 0.0215(17) 0.0230(19) 0.0025(15) 0.0044(15) 0.0049(15)
C26 0.0196(17) 0.0199(17) 0.0226(19) 0.0016(14) 0.0030(15) 0.0026(15)
C27 0.0254(19) 0.032(2) 0.022(2) 0.0017(16) -0.0027(15) 0.0075(16)
C28 0.038(2) 0.074(3) 0.027(2) -0.012(2) -0.0019(18) 0.004(2)
C29 0.060(3) 0.051(3) 0.082(3) -0.017(3) -0.039(3) 0.026(2)
C30 0.032(2) 0.101(4) 0.042(3) 0.021(3) -0.012(2) -0.011(2)
C31 0.0264(18) 0.030(2) 0.024(2) 0.0072(16) 0.0024(16) -0.0033(16)
C32 0.031(2) 0.045(2) 0.038(2) 0.0206(19) 0.0050(18) -0.0004(18)
C33 0.0243(19) 0.036(2) 0.041(2) 0.0064(18) 0.0034(17) -0.0035(17)
C34 0.043(2) 0.036(2) 0.045(3) -0.0011(19) 0.009(2) -0.0166(19)
C41 0.0190(17) 0.0202(17) 0.022(2) 0.0031(15) -0.0007(15) 0.0035(14)
C42 0.0275(19) 0.0249(19) 0.025(2) -0.0014(16) -0.0022(16) -0.0023(16)
C43 0.035(2) 0.0147(17) 0.035(2) -0.0038(15) 0.0013(17) -0.0001(15)
C44 0.0246(18) 0.029(2) 0.0237(19) 0.0022(16) 0.0012(15) 0.0010(16)
C45 0.0230(19) 0.034(2) 0.0256(19) -0.0037(17) -0.0059(15) 0.0037(17)
C46 0.0183(18) 0.0307(19) 0.0232(19) -0.0022(16) 0.0017(15) 0.0006(15)
C47 0.034(3) 0.032(2) 0.040(3) 0.004(2) -0.001(2) 0.012(2)
C48 0.091(14) 0.047(8) 0.052(8) 0.001(6) -0.047(9) 0.017(8)
C49 0.042(7) 0.025(6) 0.086(14) 0.002(8) -0.016(8) 0.011(5)
C50 0.026(6) 0.069(10) 0.076(11) 0.033(9) 0.014(8) 0.025(6)
C147 0.034(2) 0.032(2) 0.040(3) 0.004(2) -0.001(2) 0.011(2)
C148 0.047(6) 0.073(8) 0.044(5) 0.010(5) -0.012(5) 0.022(5)
C149 0.120(13) 0.072(7) 0.074(10) -0.010(8) -0.030(8) 0.066(8)
C150 0.038(5) 0.112(9) 0.057(9) 0.022(7) 0.005(6) 0.043(6)
C51 0.026(2) 0.029(2) 0.031(2) -0.0108(17) -0.0030(16) -0.0003(15)
C52 0.0303(19) 0.0198(18) 0.054(2) -0.0074(17) 0.0074(18) -0.0027(14)
C53 0.036(2) 0.034(2) 0.031(2) -0.0058(17) 0.0039(17) 0.0054(18)
C54 0.048(3) 0.040(2) 0.066(3) -0.029(2) -0.025(2) 0.010(2)
O1 0.0232(12) 0.0193(11) 0.0292(13) 0.0066(10) 0.0008(11) 0.0004(10)
O21 0.0216(12) 0.0266(12) 0.0193(13) 0.0034(10) 0.0000(10) -0.0009(10)
O41 0.0211(12) 0.0204(12) 0.0272(13) 0.0008(10) -0.0071(10) -0.0004(10)
P1 0.0206(5) 0.0195(5) 0.0211(5) 0.0028(4) -0.0015(4) -0.0007(3)
C61 0.0243(17) 0.0109(15) 0.0180(17) -0.0014(14) -0.0006(14) 0.0029(14)
C62 0.0235(18) 0.032(2) 0.0204(19) -0.0018(16) 0.0028(15) -0.0091(16)
C63 0.0251(18) 0.031(2) 0.0228(19) -0.0033(16) 0.0022(15) -0.0057(16)
C64 0.0193(16) 0.0310(18) 0.0164(17) -0.0014(16) 0.0009(15) -0.0062(15)
C65 0.0205(17) 0.0305(19) 0.0195(18) -0.0005(16) 0.0004(14) -0.0019(16)
C66 0.0283(19) 0.037(2) 0.024(2) 0.0005(17) -0.0031(16) -0.0007(17)
C67 0.034(2) 0.041(2) 0.021(2) -0.0120(18) -0.0034(17) -0.0071(18)
C68 0.033(2) 0.030(2) 0.029(2) -0.0068(17) -0.0002(17) -0.0037(16)
C69 0.0224(17) 0.0284(19) 0.022(2) -0.0020(16) 0.0028(15) -0.0041(15)
C70 0.0224(18) 0.031(2) 0.023(2) -0.0014(16) -0.0021(15) -0.0005(15)
C71 0.038(2) 0.036(2) 0.033(2) 0.0028(19) -0.0031(18) 0.0042(18)
C72 0.027(2) 0.040(2) 0.044(2) -0.0080(18) 0.0003(18) -0.0005(16)
C73 0.030(2) 0.031(2) 0.0222(19) -0.0050(16) -0.0018(16) -0.0043(17)
C74 0.041(2) 0.034(2) 0.037(2) 0.0023(19) 0.001(2) 0.0060(18)
C75 0.048(3) 0.039(2) 0.033(2) 0.0030(19) 0.0030(19) -0.006(2)
C76 0.0213(18) 0.0253(18) 0.0170(17) 0.0041(14) 0.0020(14) -0.0029(14)
C77 0.028(2) 0.0277(19) 0.0219(19) 0.0084(16) 0.0010(16) -0.0027(15)
C78 0.027(2) 0.032(2) 0.048(3) 0.0031(19) -0.0095(19) 0.0047(17)
C79 0.031(2) 0.040(3) 0.060(3) 0.001(2) -0.020(2) -0.001(2)
C80 0.041(2) 0.031(2) 0.036(2) -0.0032(18) -0.0132(18) -0.0062(18)
C81 0.028(2) 0.0273(19) 0.0224(19) 0.0020(16) -0.0018(16) -0.0060(15)
C82 0.0257(18) 0.0224(17) 0.0206(18) 0.0028(15) -0.0004(16) 0.0029(16)
C83 0.046(2) 0.029(2) 0.033(2) 0.0045(17) 0.0014(19) -0.0049(18)
C84 0.034(2) 0.046(2) 0.039(2) -0.0037(19) 0.0000(19) 0.0077(19)
C85 0.029(2) 0.0283(19) 0.024(2) -0.0028(16) -0.0024(16) -0.0024(16)
C86 0.044(2) 0.045(2) 0.031(2) -0.0131(19) 0.006(2) -0.0055(19)
C87 0.032(2) 0.030(2) 0.040(2) -0.0043(17) -0.0007(18) 0.0000(18)
N61 0.0201(14) 0.0253(15) 0.0141(15) -0.0018(12) 0.0011(12) -0.0046(12)
N62 0.0182(14) 0.0229(15) 0.0135(14) 0.0006(12) 0.0011(11) -0.0027(12)

loop_
_atom_type_symbol
_atom_type_description
_atom_type_scat_dispersion_real
_atom_type_scat_dispersion_imag
_atom_type_scat_source
C C 0.0033 0.0016 'International Tables Vol C Tables 4.2.6.8 and 6.1.1.4'
H H 0.0000 0.0000 'International Tables Vol C Tables 4.2.6.8 and 6.1.1.4'
N N 0.0061 0.0033 'International Tables Vol C Tables 4.2.6.8 and 6.1.1.4'
O O 0.0106 0.0060 'International Tables Vol C Tables 4.2.6.8 and 6.1.1.4'
P P 0.1023 0.0942 'International Tables Vol C Tables 4.2.6.8 and 6.1.1.4'
Cl Cl 0.1484 0.1585 'International Tables Vol C Tables 4.2.6.8 and 6.1.1.4'
Pd Pd -0.9988 1.0072 'International Tables Vol C Tables 4.2.6.8 and 6.1.1.4'

loop_
_geom_angle_atom_site_label_1
_geom_angle_atom_site_label_2
_geom_angle_atom_site_label_3
_geom_angle
_geom_angle_site_symmetry_1
_geom_angle_site_symmetry_3
_geom_angle_publ_flag
C2 Pd1 C61 90.09(12) . . ?
C2 Pd1 P1 80.09(9) . . ?
C61 Pd1 P1 167.36(8) . . ?
C2 Pd1 Cl1 167.63(9) . . ?
C61 Pd1 Cl1 95.92(8) . . ?
P1 Pd1 Cl1 95.26(3) . . ?
C2 C1 C6 124.2(3) . . ?
C2 C1 O1 118.8(3) . . ?
C6 C1 O1 117.0(3) . . ?
C1 C2 C3 116.2(3) . . ?
C1 C2 Pd1 118.4(2) . . ?
C3 C2 Pd1 125.0(2) . . ?
C2 C3 C4 122.6(3) . . ?
C2 C3 H3 118.7 . . ?
C4 C3 H3 118.7 . . ?
C5 C4 C3 117.4(3) . . ?
C5 C4 C7 120.0(3) . . ?
C3 C4 C7 122.6(3) . . ?
C4 C5 C6 123.7(3) . . ?
C4 C5 H5 118.2 . . ?
C6 C5 H5 118.2 . . ?
C5 C6 C1 115.5(3) . . ?
C5 C6 C11 122.3(3) . . ?
C1 C6 C11 122.2(3) . . ?
C10 C7 C8 107.5(3) . . ?
C10 C7 C4 110.3(3) . . ?
C8 C7 C4 113.1(3) . . ?
C10 C7 C9 108.5(3) . . ?
C8 C7 C9 108.4(3) . . ?
C4 C7 C9 109.0(3) . . ?
C7 C8 H8A 109.5 . . ?
C7 C8 H8B 109.5 . . ?
H8A C8 H8B 109.5 . . ?
C7 C8 H8C 109.5 . . ?
H8A C8 H8C 109.5 . . ?
H8B C8 H8C 109.5 . . ?
C7 C9 H9A 109.5 . . ?
C7 C9 H9B 109.5 . . ?
H9A C9 H9B 109.5 . . ?
C7 C9 H9C 109.5 . . ?
H9A C9 H9C 109.5 . . ?
H9B C9 H9C 109.5 . . ?
C7 C10 H10A 109.5 . . ?
C7 C10 H10B 109.5 . . ?
H10A C10 H10B 109.5 . . ?
C7 C10 H10C 109.5 . . ?
H10A C10 H10C 109.5 . . ?
H10B C10 H10C 109.5 . . ?
C13 C11 C14 111.4(4) . . ?
C13 C11 C6 108.3(3) . . ?
C14 C11 C6 111.8(3) . . ?
C13 C11 C12 110.0(4) . . ?
C14 C11 C12 105.3(4) . . ?
C6 C11 C12 110.1(3) . . ?
C11 C12 H12A 109.5 . . ?
C11 C12 H12B 109.5 . . ?
H12A C12 H12B 109.5 . . ?
C11 C12 H12C 109.5 . . ?
H12A C12 H12C 109.5 . . ?
H12B C12 H12C 109.5 . . ?
C11 C13 H13A 109.5 . . ?
C11 C13 H13B 109.5 . . ?
H13A C13 H13B 109.5 . . ?
C11 C13 H13C 109.5 . . ?
H13A C13 H13C 109.5 . . ?
H13B C13 H13C 109.5 . . ?
C11 C14 H14A 109.5 . . ?
C11 C14 H14B 109.5 . . ?
H14A C14 H14B 109.5 . . ?
C11 C14 H14C 109.5 . . ?
H14A C14 H14C 109.5 . . ?
H14B C14 H14C 109.5 . . ?
C22 C21 C26 122.5(3) . . ?
C22 C21 O21 118.9(3) . . ?
C26 C21 O21 118.6(3) . . ?
C21 C22 C23 120.3(3) . . ?
C21 C22 H22 119.8 . . ?
C23 C22 H22 119.8 . . ?
C22 C23 C24 120.2(3) . . ?
C22 C23 H23 119.9 . . ?
C24 C23 H23 119.9 . . ?
C23 C24 C25 117.3(3) . . ?
C23 C24 C27 122.9(3) . . ?
C25 C24 C27 119.8(3) . . ?
C26 C25 C24 124.7(3) . . ?
C26 C25 H25 117.6 . . ?
C24 C25 H25 117.6 . . ?
C25 C26 C21 114.7(3) . . ?
C25 C26 C31 122.0(3) . . ?
C21 C26 C31 123.2(3) . . ?
C28 C27 C24 111.1(3) . . ?
C28 C27 C30 107.9(3) . . ?
C24 C27 C30 112.5(3) . . ?
C28 C27 C29 109.5(3) . . ?
C24 C27 C29 109.0(3) . . ?
C30 C27 C29 106.7(3) . . ?
C27 C28 H28A 109.5 . . ?
C27 C28 H28B 109.5 . . ?
H28A C28 H28B 109.5 . . ?
C27 C28 H28C 109.5 . . ?
H28A C28 H28C 109.5 . . ?
H28B C28 H28C 109.5 . . ?
C27 C29 H29A 109.5 . . ?
C27 C29 H29B 109.5 . . ?
H29A C29 H29B 109.5 . . ?
C27 C29 H29C 109.5 . . ?
H29A C29 H29C 109.5 . . ?
H29B C29 H29C 109.5 . . ?
C27 C30 H30A 109.5 . . ?
C27 C30 H30B 109.5 . . ?
H30A C30 H30B 109.5 . . ?
C27 C30 H30C 109.5 . . ?
H30A C30 H30C 109.5 . . ?
H30B C30 H30C 109.5 . . ?
C33 C31 C32 108.0(3) . . ?
C33 C31 C34 108.6(3) . . ?
C32 C31 C34 106.9(3) . . ?
C33 C31 C26 109.6(3) . . ?
C32 C31 C26 111.4(3) . . ?
C34 C31 C26 112.3(3) . . ?
C31 C32 H32A 109.5 . . ?
C31 C32 H32B 109.5 . . ?
H32A C32 H32B 109.5 . . ?
C31 C32 H32C 109.5 . . ?
H32A C32 H32C 109.5 . . ?
H32B C32 H32C 109.5 . . ?
C31 C33 H33A 109.5 . . ?
C31 C33 H33B 109.5 . . ?
H33A C33 H33B 109.5 . . ?
C31 C33 H33C 109.5 . . ?
H33A C33 H33C 109.5 . . ?
H33B C33 H33C 109.5 . . ?
C31 C34 H34A 109.5 . . ?
C31 C34 H34B 109.5 . . ?
H34A C34 H34B 109.5 . . ?
C31 C34 H34C 109.5 . . ?
H34A C34 H34C 109.5 . . ?
H34B C34 H34C 109.5 . . ?
C42 C41 O41 120.1(3) . . ?
C42 C41 C46 122.4(3) . . ?
O41 C41 C46 117.4(3) . . ?
C41 C42 C43 119.8(3) . . ?
C41 C42 H42 120.1 . . ?
C43 C42 H42 120.1 . . ?
C42 C43 C44 120.8(3) . . ?
C42 C43 H43 119.6 . . ?
C44 C43 H43 119.6 . . ?
C45 C44 C43 117.2(3) . . ?
C45 C44 C147 122.4(5) . . ?
C43 C44 C147 120.4(5) . . ?
C45 C44 C47 119.6(6) . . ?
C43 C44 C47 123.2(6) . . ?
C147 C44 C47 3.3(10) . . ?
C44 C45 C46 124.6(3) . . ?
C44 C45 H45 117.7 . . ?
C46 C45 H45 117.7 . . ?
C45 C46 C41 115.1(3) . . ?
C45 C46 C51 122.5(3) . . ?
C41 C46 C51 122.4(3) . . ?
C50 C47 C48 110.0(12) . . ?
C50 C47 C44 107.8(10) . . ?
C48 C47 C44 113.6(10) . . ?
C50 C47 C49 108.2(11) . . ?
C48 C47 C49 107.3(11) . . ?
C44 C47 C49 109.9(11) . . ?
C150 C147 C44 110.2(8) . . ?
C150 C147 C148 107.3(8) . . ?
C44 C147 C148 107.6(8) . . ?
C150 C147 C149 111.5(9) . . ?
C44 C147 C149 112.2(9) . . ?
C148 C147 C149 107.8(8) . . ?
C147 C148 H14D 109.5 . . ?
C147 C148 H14E 109.5 . . ?
H14D C148 H14E 109.5 . . ?
C147 C148 H14F 109.5 . . ?
H14D C148 H14F 109.5 . . ?
H14E C148 H14F 109.5 . . ?
C147 C149 H14G 109.5 . . ?
C147 C149 H14H 109.5 . . ?
H14G C149 H14H 109.5 . . ?
C147 C149 H14I 109.5 . . ?
H14G C149 H14I 109.5 . . ?
H14H C149 H14I 109.5 . . ?
C147 C150 H15A 109.5 . . ?
C147 C150 H15B 109.5 . . ?
H15A C150 H15B 109.5 . . ?
C147 C150 H15C 109.5 . . ?
H15A C150 H15C 109.5 . . ?
H15B C150 H15C 109.5 . . ?
C52 C51 C53 111.0(3) . . ?
C52 C51 C46 109.9(3) . . ?
C53 C51 C46 110.2(3) . . ?
C52 C51 C54 107.5(3) . . ?
C53 C51 C54 107.6(3) . . ?
C46 C51 C54 110.5(3) . . ?
C51 C52 H52A 109.5 . . ?
C51 C52 H52B 109.5 . . ?
H52A C52 H52B 109.5 . . ?
C51 C52 H52C 109.5 . . ?
H52A C52 H52C 109.5 . . ?
H52B C52 H52C 109.5 . . ?
C51 C53 H53A 109.5 . . ?
C51 C53 H53B 109.5 . . ?
H53A C53 H53B 109.5 . . ?
C51 C53 H53C 109.5 . . ?
H53A C53 H53C 109.5 . . ?
H53B C53 H53C 109.5 . . ?
C51 C54 H54A 109.5 . . ?
C51 C54 H54B 109.5 . . ?
H54A C54 H54B 109.5 . . ?
C51 C54 H54C 109.5 . . ?
H54A C54 H54C 109.5 . . ?
H54B C54 H54C 109.5 . . ?
C1 O1 P1 113.81(18) . . ?
C21 O21 P1 120.57(19) . . ?
C41 O41 P1 126.9(2) . . ?
O41 P1 O1 98.86(11) . . ?
O41 P1 O21 97.79(11) . . ?
O1 P1 O21 102.35(12) . . ?
O41 P1 Pd1 119.69(9) . . ?
O1 P1 Pd1 107.33(9) . . ?
O21 P1 Pd1 126.51(9) . . ?
N61 C61 N62 109.0(3) . . ?
N61 C61 Pd1 128.3(2) . . ?
N62 C61 Pd1 122.0(2) . . ?
N61 C62 C63 102.6(2) . . ?
N61 C62 H62A 111.3 . . ?
C63 C62 H62A 111.3 . . ?
N61 C62 H62B 111.3 . . ?
C63 C62 H62B 111.3 . . ?
H62A C62 H62B 109.2 . . ?
N62 C63 C62 103.0(2) . . ?
N62 C63 H63A 111.2 . . ?
C62 C63 H63A 111.2 . . ?
N62 C63 H63B 111.2 . . ?
C62 C63 H63B 111.2 . . ?
H63A C63 H63B 109.1 . . ?
C65 C64 C69 121.6(3) . . ?
C65 C64 N61 120.6(3) . . ?
C69 C64 N61 117.7(3) . . ?
C64 C65 C66 117.5(3) . . ?
C64 C65 C70 123.6(3) . . ?
C66 C65 C70 118.8(3) . . ?
C67 C66 C65 121.7(3) . . ?
C67 C66 H66 119.1 . . ?
C65 C66 H66 119.1 . . ?
C66 C67 C68 119.6(3) . . ?
C66 C67 H67 120.2 . . ?
C68 C67 H67 120.2 . . ?
C67 C68 C69 121.8(3) . . ?
C67 C68 H68 119.1 . . ?
C69 C68 H68 119.1 . . ?
C68 C69 C64 117.6(3) . . ?
C68 C69 C73 118.2(3) . . ?
C64 C69 C73 124.2(3) . . ?
C65 C70 C71 113.6(3) . . ?
C65 C70 C72 109.5(3) . . ?
C71 C70 C72 111.2(3) . . ?
C65 C70 H70 107.4 . . ?
C71 C70 H70 107.4 . . ?
C72 C70 H70 107.4 . . ?
C70 C71 H71A 109.5 . . ?
C70 C71 H71B 109.5 . . ?
H71A C71 H71B 109.5 . . ?
C70 C71 H71C 109.5 . . ?
H71A C71 H71C 109.5 . . ?
H71B C71 H71C 109.5 . . ?
C70 C72 H72A 109.5 . . ?
C70 C72 H72B 109.5 . . ?
H72A C72 H72B 109.5 . . ?
C70 C72 H72C 109.5 . . ?
H72A C72 H72C 109.5 . . ?
H72B C72 H72C 109.5 . . ?
C69 C73 C74 112.0(3) . . ?
C69 C73 C75 110.5(3) . . ?
C74 C73 C75 109.2(3) . . ?
C69 C73 H73 108.4 . . ?
C74 C73 H73 108.4 . . ?
C75 C73 H73 108.4 . . ?
C73 C74 H74A 109.5 . . ?
C73 C74 H74B 109.5 . . ?
H74A C74 H74B 109.5 . . ?
C73 C74 H74C 109.5 . . ?
H74A C74 H74C 109.5 . . ?
H74B C74 H74C 109.5 . . ?
C73 C75 H75A 109.5 . . ?
C73 C75 H75B 109.5 . . ?
H75A C75 H75B 109.5 . . ?
C73 C75 H75C 109.5 . . ?
H75A C75 H75C 109.5 . . ?
H75B C75 H75C 109.5 . . ?
C77 C76 C81 121.8(3) . . ?
C77 C76 N62 118.5(3) . . ?
C81 C76 N62 119.5(3) . . ?
C78 C77 C76 117.3(3) . . ?
C78 C77 C82 119.3(3) . . ?
C76 C77 C82 123.2(3) . . ?
C79 C78 C77 122.0(3) . . ?
C79 C78 H78 119.0 . . ?
C77 C78 H78 119.0 . . ?
C80 C79 C78 119.5(3) . . ?
C80 C79 H79 120.3 . . ?
C78 C79 H79 120.3 . . ?
C79 C80 C81 122.5(4) . . ?
C79 C80 H80 118.7 . . ?
C81 C80 H80 118.7 . . ?
C80 C81 C76 116.8(3) . . ?
C80 C81 C85 118.2(3) . . ?
C76 C81 C85 125.0(3) . . ?
C77 C82 C83 109.4(3) . . ?
C77 C82 C84 113.9(3) . . ?
C83 C82 C84 109.4(3) . . ?
C77 C82 H82 108.0 . . ?
C83 C82 H82 108.0 . . ?
C84 C82 H82 108.0 . . ?
C82 C83 H83A 109.5 . . ?
C82 C83 H83B 109.5 . . ?
H83A C83 H83B 109.5 . . ?
C82 C83 H83C 109.5 . . ?
H83A C83 H83C 109.5 . . ?
H83B C83 H83C 109.5 . . ?
C82 C84 H84A 109.5 . . ?
C82 C84 H84B 109.5 . . ?
H84A C84 H84B 109.5 . . ?
C82 C84 H84C 109.5 . . ?
H84A C84 H84C 109.5 . . ?
H84B C84 H84C 109.5 . . ?
C81 C85 C86 111.6(3) . . ?
C81 C85 C87 111.3(3) . . ?
C86 C85 C87 110.9(3) . . ?
C81 C85 H85 107.6 . . ?
C86 C85 H85 107.6 . . ?
C87 C85 H85 107.6 . . ?
C85 C86 H86A 109.5 . . ?
C85 C86 H86B 109.5 . . ?
H86A C86 H86B 109.5 . . ?
C85 C86 H86C 109.5 . . ?
H86A C86 H86C 109.5 . . ?
H86B C86 H86C 109.5 . . ?
C85 C87 H87A 109.5 . . ?
C85 C87 H87B 109.5 . . ?
H87A C87 H87B 109.5 . . ?
C85 C87 H87C 109.5 . . ?
H87A C87 H87C 109.5 . . ?
H87B C87 H87C 109.5 . . ?
C61 N61 C64 126.0(2) . . ?
C61 N61 C62 113.1(2) . . ?
C64 N61 C62 120.4(2) . . ?
C61 N62 C76 125.7(2) . . ?
C61 N62 C63 112.3(2) . . ?
C76 N62 C63 120.4(2) . . ?

loop_
_geom_bond_atom_site_label_1
_geom_bond_atom_site_label_2
_geom_bond_distance
_geom_bond_site_symmetry_2
_geom_bond_publ_flag
Cl1 Pd1 2.3784(8) . ?
Pd1 C2 2.046(3) . ?
Pd1 C61 2.061(3) . ?
Pd1 P1 2.2124(8) . ?
C1 C2 1.384(4) . ?
C1 C6 1.403(4) . ?
C1 O1 1.411(4) . ?
C2 C3 1.393(4) . ?
C3 C4 1.395(4) . ?
C3 H3 0.9500 . ?
C4 C5 1.377(5) . ?
C4 C7 1.540(4) . ?
C5 C6 1.387(5) . ?
C5 H5 0.9500 . ?
C6 C11 1.544(5) . ?
C7 C10 1.531(5) . ?
C7 C8 1.532(5) . ?
C7 C9 1.546(4) . ?
C8 H8A 0.9800 . ?
C8 H8B 0.9800 . ?
C8 H8C 0.9800 . ?
C9 H9A 0.9800 . ?
C9 H9B 0.9800 . ?
C9 H9C 0.9800 . ?
C10 H10A 0.9800 . ?
C10 H10B 0.9800 . ?
C10 H10C 0.9800 . ?
C11 C13 1.517(6) . ?
C11 C14 1.527(5) . ?
C11 C12 1.556(5) . ?
C12 H12A 0.9800 . ?
C12 H12B 0.9800 . ?
C12 H12C 0.9800 . ?
C13 H13A 0.9800 . ?
C13 H13B 0.9800 . ?
C13 H13C 0.9800 . ?
C14 H14A 0.9800 . ?
C14 H14B 0.9800 . ?
C14 H14C 0.9800 . ?
C21 C22 1.371(4) . ?
C21 C26 1.397(4) . ?
C21 O21 1.412(3) . ?
C22 C23 1.380(4) . ?
C22 H22 0.9500 . ?
C23 C24 1.383(4) . ?
C23 H23 0.9500 . ?
C24 C25 1.393(4) . ?
C24 C27 1.523(4) . ?
C25 C26 1.388(4) . ?
C25 H25 0.9500 . ?
C26 C31 1.543(4) . ?
C27 C28 1.515(4) . ?
C27 C30 1.528(5) . ?
C27 C29 1.534(5) . ?
C28 H28A 0.9800 . ?
C28 H28B 0.9800 . ?
C28 H28C 0.9800 . ?
C29 H29A 0.9800 . ?
C29 H29B 0.9800 . ?
C29 H29C 0.9800 . ?
C30 H30A 0.9800 . ?
C30 H30B 0.9800 . ?
C30 H30C 0.9800 . ?
C31 C33 1.526(4) . ?
C31 C32 1.529(4) . ?
C31 C34 1.536(5) . ?
C32 H32A 0.9800 . ?
C32 H32B 0.9800 . ?
C32 H32C 0.9800 . ?
C33 H33A 0.9800 . ?
C33 H33B 0.9800 . ?
C33 H33C 0.9800 . ?
C34 H34A 0.9800 . ?
C34 H34B 0.9800 . ?
C34 H34C 0.9800 . ?
C41 C42 1.371(4) . ?
C41 O41 1.397(3) . ?
C41 C46 1.399(4) . ?
C42 C43 1.379(4) . ?
C42 H42 0.9500 . ?
C43 C44 1.385(4) . ?
C43 H43 0.9500 . ?
C44 C45 1.383(4) . ?
C44 C147 1.525(12) . ?
C44 C47 1.536(15) . ?
C45 C46 1.386(4) . ?
C45 H45 0.9500 . ?
C46 C51 1.535(4) . ?
C47 C50 1.525(13) . ?
C47 C48 1.531(13) . ?
C47 C49 1.539(13) . ?
C48 H48A 0.9800 . ?
C48 H48B 0.9800 . ?
C48 H48C 0.9800 . ?
C49 H49A 0.9800 . ?
C49 H49B 0.9800 . ?
C49 H49C 0.9800 . ?
C50 H50A 0.9800 . ?
C50 H50B 0.9800 . ?
C50 H50C 0.9800 . ?
C147 C150 1.522(11) . ?
C147 C148 1.530(10) . ?
C147 C149 1.533(11) . ?
C148 H14D 0.9800 . ?
C148 H14E 0.9800 . ?
C148 H14F 0.9800 . ?
C149 H14G 0.9800 . ?
C149 H14H 0.9800 . ?
C149 H14I 0.9800 . ?
C150 H15A 0.9800 . ?
C150 H15B 0.9800 . ?
C150 H15C 0.9800 . ?
C51 C52 1.529(4) . ?
C51 C53 1.530(4) . ?
C51 C54 1.537(5) . ?
C52 H52A 0.9800 . ?
C52 H52B 0.9800 . ?
C52 H52C 0.9800 . ?
C53 H53A 0.9800 . ?
C53 H53B 0.9800 . ?
C53 H53C 0.9800 . ?
C54 H54A 0.9800 . ?
C54 H54B 0.9800 . ?
C54 H54C 0.9800 . ?
O1 P1 1.594(2) . ?
O21 P1 1.597(2) . ?
O41 P1 1.589(2) . ?
C61 N61 1.332(4) . ?
C61 N62 1.346(3) . ?
C62 N61 1.482(4) . ?
C62 C63 1.523(4) . ?
C62 H62A 0.9900 . ?
C62 H62B 0.9900 . ?
C63 N62 1.482(4) . ?
C63 H63A 0.9900 . ?
C63 H63B 0.9900 . ?
C64 C65 1.395(4) . ?
C64 C69 1.410(4) . ?
C64 N61 1.450(4) . ?
C65 C66 1.397(4) . ?
C65 C70 1.512(4) . ?
C66 C67 1.370(5) . ?
C66 H66 0.9500 . ?
C67 C68 1.374(4) . ?
C67 H67 0.9500 . ?
C68 C69 1.387(4) . ?
C68 H68 0.9500 . ?
C69 C73 1.514(4) . ?
C70 C71 1.520(4) . ?
C70 C72 1.538(4) . ?
C70 H70 1.0000 . ?
C71 H71A 0.9800 . ?
C71 H71B 0.9800 . ?
C71 H71C 0.9800 . ?
C72 H72A 0.9800 . ?
C72 H72B 0.9800 . ?
C72 H72C 0.9800 . ?
C73 C74 1.531(4) . ?
C73 C75 1.532(4) . ?
C73 H73 1.0000 . ?
C74 H74A 0.9800 . ?
C74 H74B 0.9800 . ?
C74 H74C 0.9800 . ?
C75 H75A 0.9800 . ?
C75 H75B 0.9800 . ?
C75 H75C 0.9800 . ?
C76 C77 1.407(4) . ?
C76 C81 1.408(4) . ?
C76 N62 1.444(4) . ?
C77 C78 1.396(4) . ?
C77 C82 1.511(4) . ?
C78 C79 1.371(5) . ?
C78 H78 0.9500 . ?
C79 C80 1.363(5) . ?
C79 H79 0.9500 . ?
C80 C81 1.400(5) . ?
C80 H80 0.9500 . ?
C81 C85 1.506(5) . ?
C82 C83 1.523(4) . ?
C82 C84 1.541(4) . ?
C82 H82 1.0000 . ?
C83 H83A 0.9800 . ?
C83 H83B 0.9800 . ?
C83 H83C 0.9800 . ?
C84 H84A 0.9800 . ?
C84 H84B 0.9800 . ?
C84 H84C 0.9800 . ?
C85 C86 1.532(4) . ?
C85 C87 1.535(4) . ?
C85 H85 1.0000 . ?
C86 H86A 0.9800 . ?
C86 H86B 0.9800 . ?
C86 H86C 0.9800 . ?
C87 H87A 0.9800 . ?
C87 H87B 0.9800 . ?
C87 H87C 0.9800 . ?
